data_7060595
loop_
_publ_author_name
'Kordestani, Nazanin'
'Amiri Rudbari, Hadi'
'Correia, Isabel'
'Valente, Andreia'
'C\^orte-Real, Leonor'
'Islam, Mohammad Khairul'
'Micale, Nicola'
'Braun, Jason D.'
'Herbert, David E.'
'Tumanov, Nikolay'
'Wouters, Johan'
'Enamullah, Mohammed'

_publ_section_title
;
 Heteroleptic enantiopure Pd(ii)-complexes derived from
 halogen-substituted Schiff bases and 2-picolylamine: synthesis,
 experimental and computational characterization and investigation of the
 influence of chirality and halogen atoms on the anticancer activity
;
_journal_issue 20
_journal_name_full 'New Journal of Chemistry'
_journal_page_first 9163
_journal_page_last 9180
_journal_paper_doi 10.1039/D1NJ01491A
_journal_volume 45
_journal_year 2021
_chemical_absolute_configuration ad
_chemical_formula_moiety 'C21 H21 Br N3 O Pd, N O3'
_chemical_formula_sum 'C21 H21 Br N4 O4 Pd'
_chemical_formula_weight 579.73
_space_group_crystal_system orthorhombic
_space_group_IT_number 19
_space_group_name_Hall 'P 2ac 2ab'
_space_group_name_H-M_alt 'P 21 21 21'
_atom_sites_solution_hydrogens mixed
_audit_creation_method SHELXL-2014/7
_audit_update_record
;
2020-03-11 deposited with the CCDC.	2021-04-16 downloaded from the CCDC.
;
_cell_angle_alpha 90
_cell_angle_beta 90
_cell_angle_gamma 90
_cell_formula_units_Z 4
_cell_length_a 7.0780(3)
_cell_length_b 14.5585(5)
_cell_length_c 20.1360(8)
_cell_measurement_reflns_used 9900
_cell_measurement_temperature 150(2)
_cell_measurement_theta_max 33.15
_cell_measurement_theta_min 2.98
_cell_volume 2074.92(14)
_computing_cell_refinement 'Bruker SAINT'
_computing_data_collection 'Bruker APEX3'
_computing_data_reduction 'Bruker SAINT'
_computing_molecular_graphics 'Bruker SHELXTL'
_computing_publication_material 'Bruker SHELXTL'
_computing_structure_refinement 'SHELXL-2014/7 (Sheldrick, 2014)'
_computing_structure_solution 'SHELXS-97 (Sheldrick 2008)'
_diffrn_ambient_temperature 150(2)
_diffrn_measured_fraction_theta_full 0.998
_diffrn_measured_fraction_theta_max 0.998
_diffrn_measurement_device_type 'Bruker D8 QUEST ECO CMOS'
_diffrn_measurement_method '\w scans'
_diffrn_radiation_source 'fine--focus tube'
_diffrn_radiation_type MoK\a
_diffrn_radiation_wavelength 0.71073
_diffrn_reflns_av_R_equivalents 0.0457
_diffrn_reflns_av_unetI/netI 0.0374
_diffrn_reflns_Laue_measured_fraction_full 0.998
_diffrn_reflns_Laue_measured_fraction_max 0.998
_diffrn_reflns_limit_h_max 10
_diffrn_reflns_limit_h_min -10
_diffrn_reflns_limit_k_max 22
_diffrn_reflns_limit_k_min -22
_diffrn_reflns_limit_l_max 30
_diffrn_reflns_limit_l_min -31
_diffrn_reflns_number 47690
_diffrn_reflns_point_group_measured_fraction_full 0.999
_diffrn_reflns_point_group_measured_fraction_max 0.998
_diffrn_reflns_theta_full 25.242
_diffrn_reflns_theta_max 33.193
_diffrn_reflns_theta_min 2.460
_exptl_absorpt_coefficient_mu 2.858
_exptl_absorpt_correction_T_max 0.7465
_exptl_absorpt_correction_T_min 0.5679
_exptl_absorpt_correction_type multi-scan
_exptl_absorpt_process_details 'SADABS V2014/5 (Bruker AXS Inc.)'
_exptl_crystal_colour yellow
_exptl_crystal_density_diffrn 1.856
_exptl_crystal_description block
_exptl_crystal_F_000 1152
_exptl_crystal_size_max 0.340
_exptl_crystal_size_mid 0.300
_exptl_crystal_size_min 0.150
_refine_diff_density_max 0.763
_refine_diff_density_min -0.675
_refine_diff_density_rms 0.082
_refine_ls_abs_structure_details
; 
 Refined as an inversion twin. 
;
_refine_ls_abs_structure_Flack 0.034(8)
_refine_ls_extinction_method none
_refine_ls_goodness_of_fit_ref 1.043
_refine_ls_hydrogen_treatment mixed
_refine_ls_matrix_type full
_refine_ls_number_parameters 312
_refine_ls_number_reflns 7903
_refine_ls_number_restraints 0
_refine_ls_restrained_S_all 1.043
_refine_ls_R_factor_all 0.0377
_refine_ls_R_factor_gt 0.0279
_refine_ls_shift/su_max 0.001
_refine_ls_shift/su_mean 0.000
_refine_ls_structure_factor_coef Fsqd
_refine_ls_weighting_details 'w=1/[\s^2^(Fo^2^)+(0.0186P)^2^+0.4140P] where P=(Fo^2^+2Fc^2^)/3'
_refine_ls_weighting_scheme calc
_refine_ls_wR_factor_gt 0.0508
_refine_ls_wR_factor_ref 0.0533
_reflns_Friedel_coverage 0.783
_reflns_Friedel_fraction_full 1.000
_reflns_Friedel_fraction_max 0.999
_reflns_number_gt 6941
_reflns_number_total 7903
_reflns_threshold_expression 'I > 2\s(I)'
_cod_data_source_file d1nj01491a2.cif
_cod_data_source_block har006
_cod_depositor_comments 'Adding full bibliography for 7060575--7060596.cif.'
_cod_database_code 7060595
_shelx_shelxl_version_number 2014/7
_shelx_space_group_comment
; 
The symmetry employed for this shelxl refinement is uniquely defined 
by the following loop, which should always be used as a source of 
symmetry information in preference to the above space-group names. 
They are only intended as comments. 
;
_shelx_estimated_absorpt_t_min 0.443
_shelx_estimated_absorpt_t_max 0.674

loop_
_space_group_symop_operation_xyz
'x, y, z'
'-x+1/2, -y, z+1/2'
'-x, y+1/2, -z+1/2'
'x+1/2, -y+1/2, -z'

loop_
_atom_site_label
_atom_site_type_symbol
_atom_site_fract_x
_atom_site_fract_y
_atom_site_fract_z
_atom_site_U_iso_or_equiv
_atom_site_adp_type
_atom_site_occupancy
_atom_site_site_symmetry_order
_atom_site_calc_flag
_atom_site_refinement_flags_posn
_atom_site_refinement_flags_adp
_atom_site_refinement_flags_occupancy
_atom_site_disorder_assembly
_atom_site_disorder_group
Br1 Br 0.74491(4) 0.77903(2) 0.03354(2) 0.02911(7) Uani 1 1 d . . . . .
C1 C 0.6137(4) 0.46368(19) 0.01591(14) 0.0208(6) Uani 1 1 d . . . . .
C6 C 0.6464(4) 0.5181(2) -0.04073(15) 0.0259(6) Uani 1 1 d . . . . .
H6 H 0.6382 0.4907 -0.0835 0.031 Uiso 1 1 calc R U . . .
C5 C 0.6899(4) 0.6098(2) -0.03571(16) 0.0257(6) Uani 1 1 d . . . . .
H5 H 0.7124 0.6451 -0.0746 0.031 Uiso 1 1 calc R U . . .
C4 C 0.7009(4) 0.6507(2) 0.02646(15) 0.0225(6) Uani 1 1 d . . . . .
C3 C 0.6706(4) 0.60045(19) 0.08269(15) 0.0223(5) Uani 1 1 d . . . . .
H3 H 0.6789 0.6293 0.1249 0.027 Uiso 1 1 calc R U . . .
C2 C 0.6271(4) 0.50576(18) 0.07867(15) 0.0202(5) Uani 1 1 d . . . . .
C7 C 0.5828(5) 0.46013(18) 0.14008(13) 0.0222(5) Uani 1 1 d . . . . .
H7 H 0.5760 0.4983 0.1783 0.027 Uiso 1 1 calc R U . . .
C8 C 0.4845(4) 0.3444(2) 0.21717(15) 0.0241(6) Uani 1 1 d . . . . .
H8 H 0.3815 0.2985 0.2100 0.029 Uiso 1 1 calc R U . . .
C9 C 0.4009(5) 0.4219(2) 0.25914(17) 0.0328(7) Uani 1 1 d . . . . .
H9A H 0.4999 0.4666 0.2698 0.049 Uiso 1 1 calc R U . . .
H9B H 0.3492 0.3964 0.3004 0.049 Uiso 1 1 calc R U . . .
H9C H 0.2998 0.4524 0.2342 0.049 Uiso 1 1 calc R U . . .
C10 C 0.6374(4) 0.2968(2) 0.25615(14) 0.0227(6) Uani 1 1 d . . . . .
C15 C 0.8148(4) 0.3361(3) 0.26545(15) 0.0299(7) Uani 1 1 d . . . . .
H15 H 0.8458 0.3923 0.2440 0.036 Uiso 1 1 calc R U . . .
C14 C 0.9460(4) 0.2931(3) 0.30610(15) 0.0365(8) Uani 1 1 d . . . . .
H14 H 1.0676 0.3196 0.3117 0.044 Uiso 1 1 calc R U . . .
C13 C 0.9024(4) 0.2125(3) 0.33847(14) 0.0321(6) Uani 1 1 d . . . . .
H13 H 0.9934 0.1835 0.3661 0.039 Uiso 1 1 calc R U . . .
C12 C 0.7266(5) 0.1744(2) 0.33053(16) 0.0308(7) Uani 1 1 d . . . . .
H12 H 0.6951 0.1195 0.3535 0.037 Uiso 1 1 calc R U . . .
C11 C 0.5944(4) 0.2153(2) 0.28921(14) 0.0269(5) Uani 1 1 d . . . . .
H11 H 0.4739 0.1876 0.2834 0.032 Uiso 1 1 calc R U . . .
N3 N 0.5869(4) 0.18781(15) 0.00192(13) 0.0222(5) Uani 1 1 d . . . . .
C16 C 0.5715(4) 0.20945(19) -0.06260(13) 0.0246(5) Uani 1 1 d . . . . .
H16 H 0.5626 0.2723 -0.0750 0.030 Uiso 1 1 calc R U . . .
C17 C 0.5682(5) 0.1433(2) -0.11152(16) 0.0281(6) Uani 1 1 d . . . . .
H17 H 0.5570 0.1601 -0.1569 0.034 Uiso 1 1 calc R U . . .
C18 C 0.5815(5) 0.0516(2) -0.09334(15) 0.0301(6) Uani 1 1 d . . . . .
H18 H 0.5777 0.0048 -0.1261 0.036 Uiso 1 1 calc R U . . .
C19 C 0.6002(5) 0.0293(2) -0.02710(17) 0.0293(6) Uani 1 1 d . . . . .
H19 H 0.6113 -0.0330 -0.0137 0.035 Uiso 1 1 calc R U . . .
C20 C 0.6025(4) 0.09963(19) 0.01984(16) 0.0245(6) Uani 1 1 d . . . . .
C21 C 0.6268(6) 0.0817(2) 0.09248(17) 0.0377(8) Uani 1 1 d . . . . .
H21A H 0.5422 0.0309 0.1060 0.045 Uiso 1 1 calc R U . . .
H21B H 0.7585 0.0623 0.1011 0.045 Uiso 1 1 calc R U . . .
N1 N 0.5510(4) 0.37405(16) 0.14988(12) 0.0214(5) Uani 1 1 d . . . . .
N2 N 0.5833(5) 0.16415(16) 0.13277(13) 0.0290(5) Uani 1 1 d . . . . .
H2 H 0.482(4) 0.1594(10) 0.1500(14) 0.035 Uiso 1 1 d R U . . .
H1 H 0.673(4) 0.1659(12) 0.1644(14) 0.035 Uiso 1 1 d R U . . .
O1 O 0.5716(4) 0.37712(13) 0.00699(10) 0.0267(4) Uani 1 1 d . . . . .
N4 N 0.6004(4) 0.40194(17) 0.78733(12) 0.0251(5) Uani 1 1 d . . . . .
Pd1 Pd 0.57390(3) 0.28089(2) 0.07582(2) 0.01958(5) Uani 1 1 d . . . . .
O2A O 0.4449(6) 0.4239(5) 0.7990(3) 0.0581(19) Uani 0.675(9) 1 d . . P A 1
O3A O 0.6922(8) 0.4281(3) 0.7397(2) 0.0507(19) Uani 0.675(9) 1 d . . P A 1
O4A O 0.6874(8) 0.3466(3) 0.8272(2) 0.0533(16) Uani 0.675(9) 1 d . . P A 1
O3B O 0.7603(13) 0.3932(8) 0.7860(6) 0.061(4) Uani 0.325(9) 1 d . . P A 2
O2B O 0.5325(19) 0.4590(6) 0.7417(6) 0.067(5) Uani 0.325(9) 1 d . . P A 2
O4B O 0.4816(19) 0.3666(11) 0.8219(5) 0.062(4) Uani 0.325(9) 1 d . . P A 2

loop_
_atom_site_aniso_label
_atom_site_aniso_U_11
_atom_site_aniso_U_22
_atom_site_aniso_U_33
_atom_site_aniso_U_23
_atom_site_aniso_U_13
_atom_site_aniso_U_12
Br1 0.03293(14) 0.01737(12) 0.03703(15) 0.00385(13) -0.00658(12) -0.00387(14)
C1 0.0213(14) 0.0172(12) 0.0239(13) -0.0016(10) -0.0022(10) 0.0029(10)
C6 0.0316(15) 0.0232(14) 0.0229(14) 0.0004(11) -0.0054(12) 0.0027(11)
C5 0.0306(14) 0.0211(13) 0.0254(14) 0.0052(11) -0.0039(12) 0.0022(11)
C4 0.0203(13) 0.0168(12) 0.0303(15) 0.0024(11) -0.0045(11) 0.0013(10)
C3 0.0201(11) 0.0213(13) 0.0255(14) -0.0018(11) 0.0010(11) -0.0012(9)
C2 0.0189(11) 0.0191(12) 0.0227(12) -0.0012(11) 0.0012(11) -0.0008(9)
C7 0.0237(12) 0.0204(12) 0.0226(12) -0.0025(9) 0.0025(12) -0.0024(12)
C8 0.0244(13) 0.0237(14) 0.0241(14) 0.0013(11) 0.0040(11) -0.0066(11)
C9 0.0357(17) 0.0299(16) 0.0327(16) -0.0022(12) 0.0137(15) -0.0017(14)
C10 0.0237(12) 0.0244(15) 0.0199(12) -0.0032(10) 0.0024(10) -0.0060(10)
C15 0.0268(14) 0.0413(19) 0.0217(14) -0.0021(12) 0.0024(11) -0.0150(13)
C14 0.0250(14) 0.059(2) 0.0250(14) -0.0036(14) -0.0008(12) -0.0152(16)
C13 0.0268(13) 0.0468(18) 0.0229(12) -0.0066(14) -0.0012(11) 0.0015(16)
C12 0.0324(16) 0.0279(15) 0.0322(16) -0.0006(12) -0.0032(14) 0.0005(13)
C11 0.0235(12) 0.0256(13) 0.0316(13) 0.0039(13) -0.0026(11) -0.0056(14)
N3 0.0182(10) 0.0176(10) 0.0309(12) -0.0018(8) -0.0024(11) -0.0003(9)
C16 0.0250(11) 0.0194(12) 0.0294(13) -0.0030(10) 0.0008(11) 0.0003(12)
C17 0.0254(13) 0.0275(14) 0.0314(15) -0.0074(11) 0.0026(13) -0.0010(13)
C18 0.0237(13) 0.0266(14) 0.0399(17) -0.0129(11) 0.0057(14) -0.0029(13)
C19 0.0258(15) 0.0166(12) 0.0455(18) -0.0070(12) 0.0019(14) -0.0012(11)
C20 0.0197(14) 0.0179(12) 0.0357(16) -0.0046(11) -0.0020(12) -0.0011(11)
C21 0.056(2) 0.0194(15) 0.0378(18) 0.0009(12) -0.0110(16) 0.0024(14)
N1 0.0206(12) 0.0192(11) 0.0244(11) 0.0013(8) 0.0022(10) -0.0020(9)
N2 0.0361(14) 0.0208(12) 0.0299(13) 0.0015(9) 0.0004(13) -0.0029(12)
O1 0.0394(12) 0.0172(9) 0.0234(10) -0.0009(7) -0.0052(11) 0.0002(10)
N4 0.0292(14) 0.0213(11) 0.0249(12) -0.0051(9) 0.0022(11) -0.0016(10)
Pd1 0.02053(8) 0.01488(8) 0.02335(9) -0.00123(8) -0.00061(8) -0.00085(8)
O2A 0.025(2) 0.089(5) 0.061(4) -0.034(3) -0.001(2) 0.017(2)
O3A 0.076(4) 0.039(2) 0.037(2) -0.0009(18) 0.026(3) -0.021(2)
O4A 0.072(4) 0.041(2) 0.047(3) 0.009(2) -0.024(2) 0.011(2)
O3B 0.026(4) 0.090(9) 0.065(8) -0.012(7) -0.013(5) 0.017(5)
O2B 0.100(11) 0.024(4) 0.078(8) 0.007(4) -0.056(8) -0.003(5)
O4B 0.065(8) 0.088(10) 0.034(5) -0.006(5) 0.023(5) -0.038(7)

loop_
_atom_type_symbol
_atom_type_description
_atom_type_scat_dispersion_real
_atom_type_scat_dispersion_imag
_atom_type_scat_source
C C 0.0033 0.0016 'International Tables Vol C Tables 4.2.6.8 and 6.1.1.4'
H H 0.0000 0.0000 'International Tables Vol C Tables 4.2.6.8 and 6.1.1.4'
N N 0.0061 0.0033 'International Tables Vol C Tables 4.2.6.8 and 6.1.1.4'
O O 0.0106 0.0060 'International Tables Vol C Tables 4.2.6.8 and 6.1.1.4'
Br Br -0.2901 2.4595 'International Tables Vol C Tables 4.2.6.8 and 6.1.1.4'
Pd Pd -0.9988 1.0072 'International Tables Vol C Tables 4.2.6.8 and 6.1.1.4'

loop_
_geom_angle_atom_site_label_1
_geom_angle_atom_site_label_2
_geom_angle_atom_site_label_3
_geom_angle
_geom_angle_site_symmetry_1
_geom_angle_site_symmetry_3
_geom_angle_publ_flag
O1 C1 C6 117.9(3) . . ?
O1 C1 C2 123.9(3) . . ?
C6 C1 C2 118.1(3) . . ?
C5 C6 C1 121.6(3) . . ?
C6 C5 C4 119.7(3) . . ?
C3 C4 C5 120.7(3) . . ?
C3 C4 Br1 119.4(2) . . ?
C5 C4 Br1 119.9(2) . . ?
C4 C3 C2 120.6(3) . . ?
C1 C2 C3 119.3(3) . . ?
C1 C2 C7 123.8(2) . . ?
C3 C2 C7 116.6(3) . . ?
N1 C7 C2 128.2(3) . . ?
N1 C8 C10 112.2(2) . . ?
N1 C8 C9 114.2(3) . . ?
C10 C8 C9 109.3(3) . . ?
C15 C10 C11 118.9(3) . . ?
C15 C10 C8 121.9(3) . . ?
C11 C10 C8 118.9(2) . . ?
C14 C15 C10 119.8(3) . . ?
C13 C14 C15 120.9(3) . . ?
C12 C13 C14 119.5(3) . . ?
C13 C12 C11 120.5(3) . . ?
C12 C11 C10 120.3(3) . . ?
C20 N3 C16 119.6(3) . . ?
C20 N3 Pd1 116.7(2) . . ?
C16 N3 Pd1 123.63(18) . . ?
N3 C16 C17 122.0(3) . . ?
C16 C17 C18 118.9(3) . . ?
C19 C18 C17 119.2(3) . . ?
C18 C19 C20 119.0(3) . . ?
N3 C20 C19 121.4(3) . . ?
N3 C20 C21 116.1(3) . . ?
C19 C20 C21 122.5(3) . . ?
N2 C21 C20 111.8(3) . . ?
C7 N1 C8 118.2(2) . . ?
C7 N1 Pd1 121.7(2) . . ?
C8 N1 Pd1 119.95(18) . . ?
C21 N2 Pd1 111.8(2) . . ?
C1 O1 Pd1 125.91(18) . . ?
O3B N4 O4B 131.2(11) . . ?
O2A N4 O3A 125.0(5) . . ?
O2A N4 O4A 119.6(5) . . ?
O3A N4 O4A 115.4(4) . . ?
O3B N4 O2B 114.4(10) . . ?
O4B N4 O2B 114.4(10) . . ?
O1 Pd1 N3 87.66(8) . . ?
O1 Pd1 N1 92.36(8) . . ?
N3 Pd1 N1 178.01(12) . . ?
O1 Pd1 N2 169.23(9) . . ?
N3 Pd1 N2 81.61(10) . . ?
N1 Pd1 N2 98.40(10) . . ?

loop_
_geom_bond_atom_site_label_1
_geom_bond_atom_site_label_2
_geom_bond_distance
_geom_bond_site_symmetry_2
_geom_bond_publ_flag
Br1 C4 1.900(3) . ?
C1 O1 1.307(3) . ?
C1 C6 1.407(4) . ?
C1 C2 1.408(4) . ?
C6 C5 1.375(4) . ?
C5 C4 1.388(4) . ?
C4 C3 1.364(4) . ?
C3 C2 1.415(4) . ?
C2 C7 1.438(4) . ?
C7 N1 1.288(4) . ?
C8 N1 1.498(4) . ?
C8 C10 1.506(4) . ?
C8 C9 1.528(4) . ?
C10 C15 1.392(4) . ?
C10 C11 1.395(4) . ?
C15 C14 1.388(5) . ?
C14 C13 1.377(5) . ?
C13 C12 1.372(5) . ?
C12 C11 1.386(4) . ?
N3 C20 1.338(4) . ?
N3 C16 1.341(4) . ?
N3 Pd1 2.015(2) . ?
C16 C17 1.378(4) . ?
C17 C18 1.387(4) . ?
C18 C19 1.379(5) . ?
C19 C20 1.393(4) . ?
C20 C21 1.495(5) . ?
C21 N2 1.481(4) . ?
N1 Pd1 2.022(2) . ?
N2 Pd1 2.051(2) . ?
O1 Pd1 1.971(2) . ?
N4 O3B 1.139(9) . ?
N4 O2A 1.170(5) . ?
N4 O4B 1.206(9) . ?
N4 O3A 1.220(5) . ?
N4 O4A 1.294(5) . ?
N4 O2B 1.329(10) . ?

loop_
_geom_hbond_atom_site_label_D
_geom_hbond_atom_site_label_H
_geom_hbond_atom_site_label_A
_geom_hbond_distance_DH
_geom_hbond_distance_HA
_geom_hbond_distance_DA
_geom_hbond_angle_DHA
_geom_hbond_site_symmetry_A
C3 H3 O3A 0.95 2.62 3.333(5) 132.0 2_664
C7 H7 O3A 0.95 2.32 3.034(5) 131.8 2_664
C8 H8 O4A 1.00 2.63 3.599(6) 163.7 4_456
C16 H16 O1 0.95 2.25 2.815(3) 117.4 .
C16 H16 O4A 0.95 2.41 3.096(6) 128.4 1_554
C16 H16 O4B 0.95 2.56 3.325(16) 138.2 1_554
C19 H19 Br1 0.95 3.05 3.977(3) 166.4 1_545
C21 H21B O2A 0.99 2.41 3.139(7) 129.6 4_556
C21 H21B O4B 0.99 2.44 3.138(13) 126.9 4_556
N2 H2 O4A 0.80 2.13 2.920(6) 166.4 4_456
N2 H2 O3B 0.80 2.17 2.932(10) 159.4 4_456
N2 H1 O2A 0.90 2.44 3.175(7) 139.1 4_556
N2 H1 O4B 0.90 2.25 2.997(12) 140.0 4_556
